data_1507378
loop_
_publ_author_name
'Azumaya, Isao'
'Kato, Takako'
'Okamoto, Iwao'
'Yamasaki, Ryu'
'Tanatani, Aya'
'Yamaguchi, Kentaro'
'Kagechika, Hiroyuki'
'Takayanagi, Hiroaki'

_publ_section_title
;
 Absolute helical arrangement of sulfonamide in the crystal.
;
_journal_issue 21
_journal_name_full 'Organic letters'
_journal_page_first 3939
_journal_page_last 3942
_journal_paper_doi 10.1021/ol035509o
_journal_volume 5
_journal_year 2003
_chemical_formula_moiety 'C22 H24 N2 O4 S2 '
_chemical_formula_sum 'C22 H24 N2 O4 S2'
_chemical_formula_weight 444.56
_space_group_IT_number 60
_symmetry_cell_setting orthorhombic
_symmetry_Int_Tables_number 60
_symmetry_space_group_name_Hall '-P 2n 2ab'
_symmetry_space_group_name_H-M 'P b c n'
_cell_angle_alpha 90
_cell_angle_beta 90
_cell_angle_gamma 90
_cell_formula_units_Z 4
_cell_length_a 11.994(3)
_cell_length_b 11.904(3)
_cell_length_c 15.388(3)
_cell_measurement_temperature 296.2
_cell_measurement_theta_min 90.0
_cell_volume 2197.0(9)
_computing_cell_refinement 'MSC/AFC Diffractometer Control'
_computing_data_collection 'MSC/AFC Diffractometer Control'
_computing_data_reduction 'teXsan Ver. 1.10'
_computing_publication_material 'teXsan Ver. 1.10'
_computing_structure_refinement 'teXsan Ver. 1.10'
_computing_structure_solution SIR92
_diffrn_measured_fraction_theta_full 0.9963
_diffrn_measured_fraction_theta_max 0.9963
_diffrn_measurement_device_type 'Rigaku AFC5R'
_diffrn_measurement_method \w-2\q
_diffrn_radiation_type 'Cu K\a'
_diffrn_radiation_wavelength 1.5418
_diffrn_reflns_limit_h_max 0
_diffrn_reflns_limit_h_min -14
_diffrn_reflns_limit_k_max 14
_diffrn_reflns_limit_k_min 0
_diffrn_reflns_limit_l_max 0
_diffrn_reflns_limit_l_min -19
_diffrn_reflns_number 2485
_diffrn_reflns_theta_full 72.65
_diffrn_reflns_theta_max 72.65
_diffrn_standards_decay_% 0.53
_diffrn_standards_interval_count 150
_diffrn_standards_number 3
_exptl_absorpt_coefficient_mu 2.457
_exptl_absorpt_correction_T_max 0.995
_exptl_absorpt_correction_T_min 0.870
_exptl_absorpt_correction_type psi-scan
_exptl_absorpt_process_details '(North, Phillips & Mathews, 1968)'
_exptl_crystal_colour colorless
_exptl_crystal_density_diffrn 1.344
_exptl_crystal_density_method 'not measured'
_exptl_crystal_description prismatic
_exptl_crystal_size_max 0.250
_exptl_crystal_size_mid 0.200
_exptl_crystal_size_min 0.150
_refine_diff_density_max 0.30
_refine_diff_density_min -0.23
_refine_ls_abs_structure_Flack 0.00000
_refine_ls_extinction_coef 0.16(1)
_refine_ls_extinction_method 'Zachariasen(1967) type 2 Gaussian isotropic'
_refine_ls_goodness_of_fit_ref 1.403
_refine_ls_hydrogen_treatment noref
_refine_ls_number_parameters 137
_refine_ls_number_reflns 2178
_refine_ls_R_factor_gt 0.0529
_refine_ls_shift/su_max 0.0002
_refine_ls_structure_factor_coef F
_refine_ls_weighting_details 'w = 1/[\s^2^(Fo) + 0.00160|Fo|^2^]'
_refine_ls_weighting_scheme calc
_refine_ls_wR_factor_ref 0.0839
_reflns_number_gt 1636
_reflns_number_total 2178
_reflns_threshold_expression F^2^>2.0\s(F^2^)
_cod_data_source_file ol035509osi20030830_044930.cif
_cod_data_source_block tka173101
_cod_original_cell_volume 2197.2(9)
_cod_original_sg_symbol_H-M 'P 21/b 2/c 21/n'
_cod_original_formula_sum 'C22 H24 N2 O4 S2 '
_cod_database_code 1507378

loop_
_symmetry_equiv_pos_as_xyz
x,y,z
1/2-x,1/2-y,1/2+z
1/2+x,1/2-y,-z
-x,y,1/2-z
-x,-y,-z
1/2+x,1/2+y,1/2-z
1/2-x,1/2+y,z
x,-y,1/2+z

loop_
_atom_site_label
_atom_site_type_symbol
_atom_site_fract_x
_atom_site_fract_y
_atom_site_fract_z
_atom_site_U_iso_or_equiv
_atom_site_adp_type
_atom_site_occupancy
_atom_site_calc_flag
S(1) S 0.14496(5) 0.18183(4) 0.15625(3) 0.0538(2) Uani 1.00 d
O(1) O 0.2068(1) 0.1518(2) 0.23167(10) 0.0666(5) Uani 1.00 d
O(2) O 0.1174(2) 0.2967(1) 0.1392(1) 0.0790(6) Uani 1.00 d
N(1) N 0.0273(1) 0.1137(2) 0.1613(1) 0.0514(5) Uani 1.00 d
C(1) C 0.2168(2) 0.1319(2) 0.0639(1) 0.0471(5) Uani 1.00 d
C(2) C 0.1976(2) 0.1801(2) -0.0169(1) 0.0591(6) Uani 1.00 d
C(3) C 0.2530(2) 0.1399(2) -0.0889(1) 0.0596(6) Uani 1.00 d
C(4) C 0.3279(2) 0.0535(2) -0.0824(1) 0.0554(5) Uani 1.00 d
C(5) C 0.3455(2) 0.0053(2) -0.0012(2) 0.0569(6) Uani 1.00 d
C(6) C 0.2910(2) 0.0434(2) 0.0716(1) 0.0552(6) Uani 1.00 d
C(7) C 0.0189(2) 0.0103(2) 0.2074(1) 0.0453(5) Uani 1.00 d
C(8) C 0.0404(2) -0.0911(2) 0.1659(2) 0.0656(7) Uani 1.00 d
C(9) C 0.0224(3) -0.1912(2) 0.2081(2) 0.0802(9) Uani 1.00 d
C(10) C -0.0556(2) 0.1329(2) 0.0935(2) 0.0720(8) Uani 1.00 d
C(11) C 0.3905(2) 0.0127(3) -0.1606(2) 0.0750(8) Uani 1.00 d
H(1) H 0.1475 0.2423 -0.0217 0.0679 Uiso 1.00 calc
H(2) H 0.2374 0.1716 -0.1446 0.0703 Uiso 1.00 calc
H(3) H 0.3957 -0.0572 0.0035 0.0659 Uiso 1.00 calc
H(4) H 0.3062 0.0118 0.1276 0.0634 Uiso 1.00 calc
H(5) H 0.0687 -0.0915 0.1079 0.0755 Uiso 1.00 calc
H(6) H 0.0390 -0.2613 0.1796 0.0913 Uiso 1.00 calc
H(7) H -0.0517 0.0768 0.0504 0.0851 Uiso 1.00 calc
H(8) H -0.1291 0.1337 0.1181 0.0851 Uiso 1.00 calc
H(9) H -0.0438 0.2053 0.0663 0.0851 Uiso 1.00 calc
H(10) H 0.4353 0.0725 -0.1844 0.0915 Uiso 1.00 calc
H(11) H 0.4407 -0.0472 -0.1447 0.0915 Uiso 1.00 calc
H(12) H 0.3416 -0.0137 -0.2040 0.0915 Uiso 1.00 calc

loop_
_atom_site_aniso_label
_atom_site_aniso_U_11
_atom_site_aniso_U_22
_atom_site_aniso_U_33
_atom_site_aniso_U_12
_atom_site_aniso_U_13
_atom_site_aniso_U_23
S(1) 0.0659(4) 0.0488(3) 0.0466(3) -0.0029(2) 0.0117(2) -0.0002(2)
O(1) 0.070(1) 0.082(1) 0.0479(8) -0.0132(8) 0.0011(7) -0.0039(7)
O(2) 0.110(1) 0.0459(8) 0.082(1) 0.0053(9) 0.028(1) -0.0019(8)
N(1) 0.0505(9) 0.060(1) 0.0439(9) 0.0035(7) 0.0082(7) 0.0079(7)
C(1) 0.051(1) 0.0451(9) 0.0456(9) -0.0021(8) 0.0102(8) 0.0057(7)
C(2) 0.064(1) 0.059(1) 0.054(1) 0.010(1) 0.0116(10) 0.0153(9)
C(3) 0.062(1) 0.072(1) 0.046(1) -0.003(1) 0.0048(9) 0.0111(9)
C(4) 0.051(1) 0.060(1) 0.055(1) -0.0147(8) 0.0084(9) -0.0085(9)
C(5) 0.055(1) 0.051(1) 0.065(1) 0.0041(10) 0.0073(9) 0.0007(8)
C(6) 0.060(1) 0.054(1) 0.052(1) 0.0039(9) 0.0048(9) 0.0092(9)
C(7) 0.0430(10) 0.0502(9) 0.043(1) 0.0000(8) 0.0013(8) -0.0004(7)
C(8) 0.070(1) 0.063(1) 0.064(1) 0.004(1) 0.000(1) -0.0202(9)
C(9) 0.081(2) 0.051(1) 0.108(2) 0.007(1) -0.016(2) -0.019(1)
C(10) 0.065(1) 0.095(2) 0.056(1) 0.012(1) -0.001(1) 0.020(1)
C(11) 0.072(2) 0.090(2) 0.063(2) -0.009(1) 0.016(1) -0.019(1)

loop_
_atom_type_symbol
_atom_type_description
_atom_type_scat_dispersion_real
_atom_type_scat_dispersion_imag
_atom_type_scat_source
C C 0.018 0.009
;International Tables for Crystallography
(1992, Vol. C, Tables 4.2.6.8 and 6.1.1.1)
;
H H 0.000 0.000
;International Tables for Crystallography
(1992, Vol. C, Table 6.1.1.2)
;
O O 0.049 0.032
;International Tables for Crystallography
(1992, Vol. C, Tables 4.2.6.8 and 6.1.1.1)
;
N N 0.031 0.018
;International Tables for Crystallography
(1992, Vol. C, Tables 4.2.6.8 and 6.1.1.1)
;
S S 0.333 0.557
;International Tables for Crystallography
(1992, Vol. C, Tables 4.2.6.8 and 6.1.1.1)
;

loop_
_geom_angle_atom_site_label_1
_geom_angle_atom_site_label_2
_geom_angle_atom_site_label_3
_geom_angle
_geom_angle_site_symmetry_2
_geom_angle_site_symmetry_3
_geom_angle_publ_flag
O(1) S(1) O(2) 120.7(1) 1_555 1_555 yes
O(1) S(1) N(1) 106.7(1) 1_555 1_555 yes
O(1) S(1) C(1) 108.5(1) 1_555 1_555 yes
O(2) S(1) N(1) 106.5(1) 1_555 1_555 yes
O(2) S(1) C(1) 106.7(1) 1_555 1_555 yes
N(1) S(1) C(1) 107.1(1) 1_555 1_555 yes
S(1) N(1) C(7) 121.1(2) 1_555 1_555 yes
S(1) N(1) C(10) 118.5(2) 1_555 1_555 yes
C(7) N(1) C(10) 116.3(2) 1_555 1_555 yes
S(1) C(1) C(2) 120.1(2) 1_555 1_555 yes
S(1) C(1) C(6) 120.1(2) 1_555 1_555 yes
C(2) C(1) C(6) 119.8(2) 1_555 1_555 yes
C(1) C(2) C(3) 119.8(2) 1_555 1_555 yes
C(2) C(3) C(4) 121.2(2) 1_555 1_555 yes
C(3) C(4) C(5) 118.4(2) 1_555 1_555 yes
C(3) C(4) C(11) 120.9(3) 1_555 1_555 yes
C(5) C(4) C(11) 120.8(3) 1_555 1_555 yes
C(4) C(5) C(6) 121.6(3) 1_555 1_555 yes
C(1) C(6) C(5) 119.2(2) 1_555 1_555 yes
N(1) C(7) C(7) 119.6(1) 1_555 4_555 yes
N(1) C(7) C(8) 120.5(2) 1_555 1_555 yes
C(7) C(7) C(8) 119.7(2) 4_555 1_555 yes
C(7) C(8) C(9) 120.4(3) 1_555 1_555 yes
C(8) C(9) C(9) 119.8(2) 1_555 4_555 yes

loop_
_geom_bond_atom_site_label_1
_geom_bond_atom_site_label_2
_geom_bond_distance
_geom_bond_site_symmetry_2
_geom_bond_publ_flag
S(1) O(1) 1.423(2) . yes
S(1) O(2) 1.431(2) . yes
S(1) N(1) 1.629(2) . yes
S(1) C(1) 1.765(2) . yes
N(1) C(7) 1.425(3) . yes
N(1) C(10) 1.460(4) . yes
C(1) C(2) 1.389(3) . yes
C(1) C(6) 1.385(3) . yes
C(2) C(3) 1.377(4) . yes
C(3) C(4) 1.370(4) . yes
C(4) C(5) 1.391(4) . yes
C(4) C(11) 1.500(4) . yes
C(5) C(6) 1.373(4) . yes
C(7) C(7) 1.386(4) 4_555 yes
C(7) C(8) 1.390(4) . yes
C(8) C(9) 1.374(4) . yes
C(9) C(9) 1.398(8) 4_555 yes

loop_
_geom_contact_atom_site_label_1
_geom_contact_atom_site_label_2
_geom_contact_distance
_geom_contact_site_symmetry_2
O(1) C(11) 3.382(4) 8_555
O(2) C(6) 3.304(3) 7_555
O(2) C(5) 3.322(4) 7_555
O(2) C(11) 3.558(4) 3_455
C(3) C(10) 3.548(4) 3_555

loop_
_geom_torsion_atom_site_label_1
_geom_torsion_atom_site_label_2
_geom_torsion_atom_site_label_3
_geom_torsion_atom_site_label_4
_geom_torsion
_geom_torsion_site_symmetry_1
_geom_torsion_site_symmetry_2
_geom_torsion_site_symmetry_3
_geom_torsion_site_symmetry_4
_geom_torsion_publ_flag
S(1) N(1) C(7) C(7) 95.7(3) 1_555 1_555 1_555 4_555 yes
S(1) N(1) C(7) C(8) -89.0(3) 1_555 1_555 1_555 1_555 yes
S(1) C(1) C(2) C(3) -179.3(2) 1_555 1_555 1_555 1_555 yes
S(1) C(1) C(6) C(5) 179.5(2) 1_555 1_555 1_555 1_555 yes
O(1) S(1) N(1) C(7) -26.5(2) 1_555 1_555 1_555 1_555 yes
O(1) S(1) N(1) C(10) 177.2(2) 1_555 1_555 1_555 1_555 yes
O(1) S(1) C(1) C(2) -158.1(2) 1_555 1_555 1_555 1_555 yes
O(1) S(1) C(1) C(6) 22.9(2) 1_555 1_555 1_555 1_555 yes
O(2) S(1) N(1) C(7) -156.6(2) 1_555 1_555 1_555 1_555 yes
O(2) S(1) N(1) C(10) 47.1(2) 1_555 1_555 1_555 1_555 yes
O(2) S(1) C(1) C(2) -26.7(3) 1_555 1_555 1_555 1_555 yes
O(2) S(1) C(1) C(6) 154.4(2) 1_555 1_555 1_555 1_555 yes
N(1) S(1) C(1) C(2) 87.1(2) 1_555 1_555 1_555 1_555 yes
N(1) S(1) C(1) C(6) -91.9(2) 1_555 1_555 1_555 1_555 yes
N(1) C(7) C(7) N(1) -12.6(5) 1_555 1_555 4_555 4_555 yes
N(1) C(7) C(7) C(8) 172.0(2) 1_555 1_555 4_555 4_555 yes
N(1) C(7) C(8) C(9) -174.1(3) 1_555 1_555 1_555 1_555 yes
C(1) S(1) N(1) C(7) 89.5(2) 1_555 1_555 1_555 1_555 yes
C(1) S(1) N(1) C(10) -66.8(2) 1_555 1_555 1_555 1_555 yes
C(1) C(2) C(3) C(4) -0.5(5) 1_555 1_555 1_555 1_555 yes
C(1) C(6) C(5) C(4) 0.0(4) 1_555 1_555 1_555 1_555 yes
C(2) C(1) C(6) C(5) 0.6(4) 1_555 1_555 1_555 1_555 yes
C(2) C(3) C(4) C(5) 1.1(4) 1_555 1_555 1_555 1_555 yes
C(2) C(3) C(4) C(11) -178.0(3) 1_555 1_555 1_555 1_555 yes
C(3) C(2) C(1) C(6) -0.3(4) 1_555 1_555 1_555 1_555 yes
C(3) C(4) C(5) C(6) -0.8(4) 1_555 1_555 1_555 1_555 yes
C(6) C(5) C(4) C(11) 178.3(3) 1_555 1_555 1_555 1_555 yes
C(7) C(7) N(1) C(10) -107.5(3) 1_555 4_555 4_555 4_555 yes
C(7) C(7) C(8) C(9) 1.3(5) 1_555 4_555 4_555 4_555 yes
C(7) C(8) C(9) C(9) 2.8(6) 1_555 1_555 1_555 4_555 yes
C(8) C(7) N(1) C(10) 67.8(3) 1_555 1_555 1_555 1_555 yes
C(8) C(7) C(7) C(8) -3.3(5) 1_555 1_555 4_555 4_555 yes
C(8) C(9) C(9) C(8) -4.9(7) 1_555 1_555 4_555 4_555 yes
